data_2242970
loop_
_publ_author_name
'Vu Quoc, Trung'
'Tran Thi Thuy, Duong'
'Dang Thanh, Thuan'
'Phung Ngoc, Thanh'
'Nguyen Thien, Vuong'
'Nguyen Thuy, Chinh'
'Van Meervelt, Luc'

_publ_section_title
;
 Some chalcones derived from thiophene-3-carbaldehyde: synthesis and
 crystal structures
;
_journal_coeditor_code LH5905
_journal_issue 7
_journal_name_full 'Acta Crystallographica Section E'
_journal_page_first 957
_journal_page_last 963
_journal_paper_doi 10.1107/S2056989019007503
_journal_volume 75
_journal_year 2019
_chemical_formula_iupac 'C13 H10 O2 S'
_chemical_formula_moiety 'C13 H10 O2 S'
_chemical_formula_sum 'C13 H10 O2 S'
_chemical_formula_weight 230.27
_chemical_name_systematic
;
1-(4-Hydroxyphenyl)-3-(thiophen-3-yl)prop-1-en-3-one
;
_space_group_crystal_system orthorhombic
_space_group_IT_number 61
_space_group_name_Hall '-P 2ac 2ab'
_space_group_name_H-M_alt 'P b c a'
_symmetry_space_group_name_Hall '-P 2ac 2ab'
_symmetry_space_group_name_H-M 'P b c a'
_atom_sites_solution_hydrogens geom
_audit_creation_method
;
Olex2 1.2
(compiled 2018.05.29 svn.r3510 for OlexSys, GUI svn.r5506)
;
_cell_angle_alpha 90
_cell_angle_beta 90
_cell_angle_gamma 90
_cell_formula_units_Z 8
_cell_length_a 11.0808(5)
_cell_length_b 9.0251(5)
_cell_length_c 22.8157(10)
_cell_measurement_reflns_used 3900
_cell_measurement_temperature 294.0(2)
_cell_measurement_theta_max 26.9700
_cell_measurement_theta_min 3.0340
_cell_volume 2281.69(19)
_computing_cell_refinement
;
CrysAlisPro  (Rigaku OD, 2018)
;
_computing_data_collection
;
CrysAlisPro  (Rigaku OD, 2018)
;
_computing_data_reduction
;
CrysAlisPro  (Rigaku OD, 2018)
;
_computing_molecular_graphics
;
<i>OLEX2</i> (Dolomanov <i>et al.</i>,  2009)
;
_computing_publication_material
;
<i>OLEX2</i> (Dolomanov <i>et al.</i>,  2009)
;
_computing_structure_refinement
;
ShelXL (Sheldrick, 2015b)
;
_computing_structure_solution
;
SHELXT (Sheldrick, 2015a)
;
_diffrn_ambient_temperature 294.0(2)
_diffrn_detector 'CCD plate'
_diffrn_detector_area_resol_mean 15.9631
_diffrn_measured_fraction_theta_full 0.999
_diffrn_measured_fraction_theta_max 0.999
_diffrn_measurement_device 'four-circle diffractometer'
_diffrn_measurement_device_type 'SuperNova, single source at offset/far, Eos'
_diffrn_measurement_method '\w scans'
_diffrn_radiation_monochromator mirror
_diffrn_radiation_probe x-ray
_diffrn_radiation_type MoK\a
_diffrn_radiation_wavelength 0.71073
_diffrn_reflns_av_R_equivalents 0.0193
_diffrn_reflns_av_unetI/netI 0.0184
_diffrn_reflns_limit_h_max 13
_diffrn_reflns_limit_h_min -13
_diffrn_reflns_limit_k_max 11
_diffrn_reflns_limit_k_min -4
_diffrn_reflns_limit_l_max 28
_diffrn_reflns_limit_l_min -27
_diffrn_reflns_number 9745
_diffrn_reflns_theta_full 25.242
_diffrn_reflns_theta_max 26.371
_diffrn_reflns_theta_min 2.562
_diffrn_source 'micro-focus sealed X-ray tube'
_exptl_absorpt_coefficient_mu 0.264
_exptl_absorpt_correction_T_max 1.00000
_exptl_absorpt_correction_T_min 0.52165
_exptl_absorpt_correction_type multi-scan
_exptl_absorpt_process_details
;
(CrysAlisPro; Rigaku OD, 2018)
;
_exptl_crystal_colour yellow
_exptl_crystal_density_diffrn 1.341
_exptl_crystal_description block
_exptl_crystal_F_000 960
_exptl_crystal_size_max 0.4
_exptl_crystal_size_mid 0.3
_exptl_crystal_size_min 0.07
_refine_diff_density_max 0.203
_refine_diff_density_min -0.353
_refine_ls_extinction_method none
_refine_ls_goodness_of_fit_ref 1.047
_refine_ls_hydrogen_treatment constr
_refine_ls_matrix_type full
_refine_ls_number_parameters 146
_refine_ls_number_reflns 2333
_refine_ls_number_restraints 0
_refine_ls_restrained_S_all 1.047
_refine_ls_R_factor_all 0.0632
_refine_ls_R_factor_gt 0.0487
_refine_ls_shift/su_max 0.000
_refine_ls_shift/su_mean 0.000
_refine_ls_structure_factor_coef Fsqd
_refine_ls_weighting_details 'w=1/[\s^2^(Fo^2^)+(0.0463P)^2^+1.4972P] where P=(Fo^2^+2Fc^2^)/3'
_refine_ls_weighting_scheme calc
_refine_ls_wR_factor_gt 0.1236
_refine_ls_wR_factor_ref 0.1338
_reflns_number_gt 1814
_reflns_number_total 2333
_reflns_threshold_expression 'I > 2\s(I)'
_cod_data_source_file lh5905sup1.cif
_cod_data_source_block 1
_cod_database_code 2242970
_shelx_space_group_comment
;
The symmetry employed for this shelxl refinement is uniquely defined
by the following loop, which should always be used as a source of
symmetry information in preference to the above space-group names.
They are only intended as comments.
;
_shelx_estimated_absorpt_t_min 0.902
_shelx_estimated_absorpt_t_max 0.982

loop_
_space_group_symop_operation_xyz
'x, y, z'
'-x+1/2, -y, z+1/2'
'x+1/2, -y+1/2, -z'
'-x, y+1/2, -z+1/2'
'-x, -y, -z'
'x-1/2, y, -z-1/2'
'-x-1/2, y-1/2, z'
'x, -y-1/2, z-1/2'

loop_
_atom_site_type_symbol
_atom_site_label
_atom_site_fract_x
_atom_site_fract_y
_atom_site_fract_z
_atom_site_U_iso_or_equiv
_atom_site_adp_type
_atom_site_calc_flag
_atom_site_occupancy
S S1 0.89495(8) 0.20994(11) 0.39007(3) 0.0907(3) Uani d 1
C C2 0.8168(2) 0.3325(4) 0.43118(11) 0.0783(8) Uani d 1
H H2 0.749344 0.383495 0.417667 0.094 Uiso calc 1
C C3 0.8629(2) 0.3490(3) 0.48637(9) 0.0533(6) Uani d 1
C C4 0.9650(2) 0.2575(3) 0.49383(11) 0.0637(7) Uani d 1
H H4 1.008933 0.252750 0.528507 0.076 Uiso calc 1
C C5 0.9932(2) 0.1760(3) 0.44462(11) 0.0704(7) Uani d 1
H H5 1.058032 0.110896 0.441931 0.085 Uiso calc 1
C C6 0.8079(2) 0.4425(3) 0.53031(10) 0.0550(6) Uani d 1
H H6 0.738492 0.493292 0.519204 0.066 Uiso calc 1
C C7 0.8460(2) 0.4637(3) 0.58489(9) 0.0521(5) Uani d 1
H H7 0.918191 0.420470 0.596709 0.062 Uiso calc 1
C C8 0.77790(19) 0.5528(2) 0.62690(9) 0.0486(5) Uani d 1
O O9 0.67534(14) 0.5953(2) 0.61457(7) 0.0621(5) Uani d 1
C C10 0.83162(18) 0.5889(2) 0.68496(9) 0.0458(5) Uani d 1
C C11 0.9339(2) 0.5188(3) 0.70693(10) 0.0511(5) Uani d 1
H H11 0.973899 0.449440 0.683877 0.061 Uiso calc 1
C C12 0.9773(2) 0.5503(3) 0.76226(10) 0.0536(6) Uani d 1
H H12 1.044085 0.499832 0.776762 0.064 Uiso calc 1
C C13 0.92110(19) 0.6570(2) 0.79603(9) 0.0477(5) Uani d 1
C C14 0.8212(2) 0.7312(3) 0.77412(10) 0.0545(6) Uani d 1
H H14 0.784258 0.804822 0.796302 0.065 Uiso calc 1
C C15 0.77688(19) 0.6960(3) 0.71980(10) 0.0518(5) Uani d 1
H H15 0.708722 0.744893 0.705920 0.062 Uiso calc 1
O O16 0.95988(15) 0.6936(2) 0.85077(6) 0.0601(5) Uani d 1
H H16 1.025310 0.654151 0.857006 0.090 Uiso calc 1

loop_
_atom_site_aniso_label
_atom_site_aniso_U_11
_atom_site_aniso_U_22
_atom_site_aniso_U_33
_atom_site_aniso_U_12
_atom_site_aniso_U_13
_atom_site_aniso_U_23
S1 0.0964(6) 0.1162(8) 0.0596(4) 0.0193(5) -0.0060(4) -0.0214(4)
C2 0.0726(17) 0.104(2) 0.0583(15) 0.0212(17) -0.0110(13) -0.0091(15)
C3 0.0502(12) 0.0622(14) 0.0475(12) 0.0007(11) 0.0014(10) 0.0023(11)
C4 0.0598(14) 0.0797(17) 0.0515(13) 0.0102(13) -0.0034(11) 0.0004(12)
C5 0.0670(15) 0.0795(19) 0.0647(16) 0.0183(15) 0.0016(13) -0.0065(14)
C6 0.0479(12) 0.0638(15) 0.0533(13) 0.0051(11) 0.0010(10) 0.0052(11)
C7 0.0478(12) 0.0562(13) 0.0522(12) 0.0038(10) 0.0000(10) 0.0012(10)
C8 0.0475(12) 0.0483(12) 0.0500(12) -0.0017(10) 0.0024(9) 0.0060(10)
O9 0.0497(9) 0.0816(12) 0.0550(9) 0.0138(9) -0.0052(7) -0.0024(8)
C10 0.0427(11) 0.0441(12) 0.0507(12) -0.0017(9) 0.0037(9) 0.0038(9)
C11 0.0498(12) 0.0477(12) 0.0558(13) 0.0051(10) -0.0003(10) -0.0054(10)
C12 0.0482(12) 0.0522(13) 0.0604(14) 0.0072(11) -0.0063(10) -0.0014(11)
C13 0.0466(11) 0.0492(12) 0.0474(11) -0.0054(10) 0.0022(9) 0.0005(10)
C14 0.0498(12) 0.0562(14) 0.0577(13) 0.0065(11) 0.0043(10) -0.0082(11)
C15 0.0442(11) 0.0523(13) 0.0590(13) 0.0079(10) -0.0022(10) 0.0005(11)
O16 0.0580(10) 0.0712(11) 0.0510(9) 0.0040(9) -0.0045(7) -0.0082(8)

loop_
_atom_type_symbol
_atom_type_description
_atom_type_scat_dispersion_real
_atom_type_scat_dispersion_imag
_atom_type_scat_source
C C 0.0033 0.0016 'International Tables Vol C Tables 4.2.6.8 and 6.1.1.4'
H H 0.0000 0.0000 'International Tables Vol C Tables 4.2.6.8 and 6.1.1.4'
O O 0.0106 0.0060 'International Tables Vol C Tables 4.2.6.8 and 6.1.1.4'
S S 0.1246 0.1234 'International Tables Vol C Tables 4.2.6.8 and 6.1.1.4'

loop_
_geom_angle_atom_site_label_1
_geom_angle_atom_site_label_2
_geom_angle_atom_site_label_3
_geom_angle
C5 S1 C2 92.31(13)
S1 C2 H2 123.5
C3 C2 S1 113.0(2)
C3 C2 H2 123.5
C2 C3 C4 110.3(2)
C2 C3 C6 123.0(2)
C4 C3 C6 126.6(2)
C3 C4 H4 123.3
C5 C4 C3 113.3(2)
C5 C4 H4 123.3
S1 C5 H5 124.5
C4 C5 S1 111.0(2)
C4 C5 H5 124.5
C3 C6 H6 116.6
C7 C6 C3 126.9(2)
C7 C6 H6 116.6
C6 C7 H7 119.0
C6 C7 C8 122.0(2)
C8 C7 H7 119.0
C7 C8 C10 119.85(19)
O9 C8 C7 119.9(2)
O9 C8 C10 120.3(2)
C11 C10 C8 123.2(2)
C15 C10 C8 119.10(19)
C15 C10 C11 117.7(2)
C10 C11 H11 119.4
C12 C11 C10 121.3(2)
C12 C11 H11 119.4
C11 C12 H12 120.1
C11 C12 C13 119.8(2)
C13 C12 H12 120.1
C12 C13 C14 119.7(2)
O16 C13 C12 122.6(2)
O16 C13 C14 117.8(2)
C13 C14 H14 120.0
C15 C14 C13 120.0(2)
C15 C14 H14 120.0
C10 C15 H15 119.3
C14 C15 C10 121.4(2)
C14 C15 H15 119.3
C13 O16 H16 109.5

loop_
_geom_bond_atom_site_label_1
_geom_bond_atom_site_label_2
_geom_bond_distance
S1 C2 1.689(3)
S1 C5 1.682(3)
C2 H2 0.9300
C2 C3 1.367(3)
C3 C4 1.411(3)
C3 C6 1.446(3)
C4 H4 0.9300
C4 C5 1.378(3)
C5 H5 0.9300
C6 H6 0.9300
C6 C7 1.329(3)
C7 H7 0.9300
C7 C8 1.461(3)
C8 O9 1.232(3)
C8 C10 1.488(3)
C10 C11 1.392(3)
C10 C15 1.391(3)
C11 H11 0.9300
C11 C12 1.380(3)
C12 H12 0.9300
C12 C13 1.382(3)
C13 C14 1.387(3)
C13 O16 1.361(2)
C14 H14 0.9300
C14 C15 1.370(3)
C15 H15 0.9300
O16 H16 0.8200

loop_
_geom_hbond_atom_site_label_D
_geom_hbond_atom_site_label_H
_geom_hbond_atom_site_label_A
_geom_hbond_site_symmetry_A
_geom_hbond_distance_DH
_geom_hbond_distance_HA
_geom_hbond_distance_DA
_geom_hbond_angle_DHA
_geom_hbond_publ_flag
O16 H16 O9 6_657 0.82 1.86 2.667(2) 167 y
C6 H6 O9 . 0.93 2.46 2.785(3) 100 y
C11 H11 O16 4_746 0.93 2.55 3.425(3) 157 y

loop_
_geom_torsion_atom_site_label_1
_geom_torsion_atom_site_label_2
_geom_torsion_atom_site_label_3
_geom_torsion_atom_site_label_4
_geom_torsion
S1 C2 C3 C4 0.1(3)
S1 C2 C3 C6 -177.0(2)
C2 S1 C5 C4 0.5(3)
C2 C3 C4 C5 0.3(4)
C2 C3 C6 C7 179.4(3)
C3 C4 C5 S1 -0.5(3)
C3 C6 C7 C8 -175.4(2)
C4 C3 C6 C7 2.7(4)
C5 S1 C2 C3 -0.3(3)
C6 C3 C4 C5 177.3(2)
C6 C7 C8 O9 9.1(4)
C6 C7 C8 C10 -172.3(2)
C7 C8 C10 C11 -13.2(3)
C7 C8 C10 C15 167.8(2)
C8 C10 C11 C12 -176.7(2)
C8 C10 C15 C14 178.6(2)
O9 C8 C10 C11 165.4(2)
O9 C8 C10 C15 -13.6(3)
C10 C11 C12 C13 -2.3(4)
C11 C10 C15 C14 -0.5(3)
C11 C12 C13 C14 0.3(3)
C11 C12 C13 O16 -179.7(2)
C12 C13 C14 C15 1.6(3)
C13 C14 C15 C10 -1.5(4)
C15 C10 C11 C12 2.4(3)
O16 C13 C14 C15 -178.5(2)

_cod_database_fobs_code 2242970
